data_7056634
loop_
_publ_author_name
'do Nascimento Neto, Jos\'e Ant\^onio'
'da Silva, Cameron Capeletti'
'Ribeiro, Leandro'
'Vasconcelos, G\'essica Adriana'
'Gontijo Vaz, Boniek'
'Ferreira, Vinicius Sousa'
'Queiroz J\'unior, Luiz Keng'
'Maia, Lauro J. Q.'
'Sarotti, Ariel Marcelo'
'Martins, Felipe Terra'

_publ_section_title
;
 Probing the Competition between Acetate and 2,2&#x2019;-Bipyridine
 Ligands to Bind to d-Block 12 Group Metals: Molecular and Structural
 Diversity towards High-Efficiency Luminescent Materials
;
_journal_name_full 'New J. Chem.'
_journal_paper_doi 10.1039/C7NJ02393F
_journal_year 2017
_chemical_formula_moiety '2(C22 H19 N4 O2 Zn), 2(C2 H3 O2), H2O'
_chemical_formula_sum 'C48 H46 N8 O9 Zn2'
_chemical_formula_weight 1009.71
_space_group_crystal_system triclinic
_space_group_IT_number 2
_space_group_name_Hall '-P 1'
_space_group_name_H-M_alt 'P -1'
_symmetry_space_group_name_Hall '-P 1'
_symmetry_space_group_name_H-M 'P -1'
_atom_sites_solution_hydrogens geom
_atom_sites_solution_primary direct
_atom_sites_solution_secondary difmap
_audit_update_record
;
2017-05-17 deposited with the CCDC.
2017-09-26 downloaded from the CCDC.
;
_cell_angle_alpha 61.74(3)
_cell_angle_beta 81.33(4)
_cell_angle_gamma 85.11(4)
_cell_formula_units_Z 1
_cell_length_a 9.316(13)
_cell_length_b 13.037(18)
_cell_length_c 13.162(16)
_cell_measurement_reflns_used 692
_cell_measurement_temperature 296(2)
_cell_measurement_theta_max 20.99
_cell_measurement_theta_min 2.67
_cell_volume 1392(3)
_computing_structure_refinement 'SHELXL-2014 (Sheldrick, 2014)'
_diffrn_ambient_temperature 296(2)
_diffrn_measured_fraction_theta_full 0.988
_diffrn_measured_fraction_theta_max 0.938
_diffrn_measurement_device_type 'Bruker APEX-II CCD'
_diffrn_measurement_method '\f and \w scans'
_diffrn_radiation_monochromator graphite
_diffrn_radiation_type MoK\a
_diffrn_radiation_wavelength 0.71073
_diffrn_reflns_av_R_equivalents 0.0367
_diffrn_reflns_Laue_measured_fraction_full 0.988
_diffrn_reflns_Laue_measured_fraction_max 0.938
_diffrn_reflns_limit_h_max 11
_diffrn_reflns_limit_h_min -11
_diffrn_reflns_limit_k_max 15
_diffrn_reflns_limit_k_min -15
_diffrn_reflns_limit_l_max 15
_diffrn_reflns_limit_l_min -16
_diffrn_reflns_number 17146
_diffrn_reflns_point_group_measured_fraction_full 0.988
_diffrn_reflns_point_group_measured_fraction_max 0.938
_diffrn_reflns_theta_full 25
_diffrn_reflns_theta_max 26.172
_diffrn_reflns_theta_min 1.774
_exptl_absorpt_coefficient_mu 0.916
_exptl_absorpt_correction_T_max 1.000
_exptl_absorpt_correction_T_min 0.849
_exptl_absorpt_correction_type multi-scan
_exptl_absorpt_process_details
;
Sheldrick, G. M.: SADABS --- Bruker AXS area detector scaling and absorption, vers
        2008/1, University of G\"ottingen, Germany 2008
;
_exptl_crystal_density_diffrn 1.205
_exptl_crystal_description needle
_exptl_crystal_F_000 522
_exptl_crystal_size_max 0.2
_exptl_crystal_size_mid 0.1
_exptl_crystal_size_min 0.07
_refine_diff_density_max 1.977
_refine_diff_density_min -0.51
_refine_diff_density_rms 0.187
_refine_ls_extinction_method none
_refine_ls_goodness_of_fit_ref 1.15
_refine_ls_hydrogen_treatment constr
_refine_ls_matrix_type full
_refine_ls_number_parameters 308
_refine_ls_number_reflns 5243
_refine_ls_number_restraints 22
_refine_ls_restrained_S_all 1.15
_refine_ls_R_factor_all 0.1161
_refine_ls_R_factor_gt 0.097
_refine_ls_shift/su_max 0.002
_refine_ls_shift/su_mean 0
_refine_ls_structure_factor_coef Fsqd
_refine_ls_weighting_details 'w=1/[\s^2^(Fo^2^)+(0.2000P)^2^] where P=(Fo^2^+2Fc^2^)/3'
_refine_ls_weighting_scheme calc
_refine_ls_wR_factor_gt 0.2795
_refine_ls_wR_factor_ref 0.298
_reflns_number_gt 3745
_reflns_number_total 5243
_reflns_threshold_expression 'I > 2\s(I)'
_cod_data_source_file c7nj02393f2.cif
_cod_data_source_block 'global_CCDC5'
_cod_database_code 7056634

loop_
_space_group_symop_operation_xyz
'x, y, z'
'-x, -y, -z'

loop_
_atom_site_label
_atom_site_type_symbol
_atom_site_fract_x
_atom_site_fract_y
_atom_site_fract_z
_atom_site_U_iso_or_equiv
_atom_site_adp_type
_atom_site_occupancy
_atom_site_calc_flag
_atom_site_disorder_assembly
_atom_site_disorder_group
Zn1 Zn 0.26568(7) 0.49420(5) 0.25768(5) 0.0569(3) Uani 1 d . .
O1 O 0.1475(5) 0.4940(4) 0.1283(4) 0.0717(11) Uani 1 d . .
O2 O 0.0889(5) 0.3726(4) 0.3081(4) 0.0735(12) Uani 1 d . .
N3 N 0.4396(5) 0.6000(4) 0.1527(4) 0.0563(11) Uani 1 d . .
N4 N 0.4176(5) 0.3745(4) 0.2337(4) 0.0585(11) Uani 1 d . .
N1 N 0.1334(6) 0.6222(5) 0.2743(4) 0.0644(13) Uani 1 d . .
N2 N 0.2890(5) 0.4671(4) 0.4231(4) 0.0597(12) Uani 1 d . .
C11 C 0.4578(8) 0.7104(5) 0.1236(5) 0.0686(16) Uani 1 d . .
H11 H 0.384 0.7471 0.1511 0.082 Uiso 1 calc . .
C1 C 0.0529(8) 0.6977(6) 0.1957(6) 0.0764(18) Uani 1 d . .
H1 H 0.0605 0.7 0.1234 0.092 Uiso 1 calc . .
C2 C -0.0400(9) 0.7715(7) 0.2185(8) 0.102(3) Uani 1 d . .
H2 H -0.0946 0.8248 0.1615 0.123 Uiso 1 calc . .
C3 C -0.0548(9) 0.7684(7) 0.3263(9) 0.090(2) Uani 1 d . .
H3 H -0.1212 0.8171 0.3435 0.108 Uiso 1 calc . .
C4 C 0.0246(9) 0.6976(7) 0.4007(7) 0.088(2) Uani 1 d . .
H4 H 0.019 0.6964 0.4724 0.106 Uiso 1 calc . .
C5 C 0.1218(6) 0.6200(5) 0.3761(5) 0.0644(15) Uani 1 d . .
C6 C 0.2129(6) 0.5366(5) 0.4584(5) 0.0617(14) Uani 1 d . .
C10 C 0.3739(7) 0.3859(6) 0.4933(5) 0.0723(16) Uani 1 d . .
H10 H 0.4291 0.3373 0.4684 0.087 Uiso 1 calc . .
C9 C 0.3820(9) 0.3720(7) 0.6036(6) 0.091(2) Uani 1 d . .
H9 H 0.4412 0.3141 0.6526 0.109 Uiso 1 calc . .
C8 C 0.3033(10) 0.4435(8) 0.6387(6) 0.095(2) Uani 1 d . .
H8 H 0.3082 0.4353 0.7122 0.113 Uiso 1 calc . .
C7 C 0.2175(9) 0.5265(8) 0.5678(7) 0.088(2) Uani 1 d . .
H7 H 0.1625 0.5762 0.5913 0.106 Uiso 1 calc . .
C21 C 0.0728(7) 0.4127(6) 0.2042(6) 0.0686(16) Uani 1 d . .
C22 C -0.0370(10) 0.3585(9) 0.1717(8) 0.111(3) Uani 1 d . .
H22A H -0.1201 0.4095 0.1504 0.166 Uiso 1 calc . .
H22B H -0.0665 0.2852 0.2368 0.166 Uiso 1 calc . .
H22C H 0.0057 0.3461 0.1072 0.166 Uiso 1 calc . .
C15 C 0.5468(6) 0.5484(5) 0.1160(4) 0.0571(13) Uani 1 d . .
C16 C 0.5291(6) 0.4227(5) 0.1553(4) 0.0543(12) Uani 1 d . .
C20 C 0.3939(8) 0.2629(6) 0.2749(6) 0.0764(18) Uani 1 d . .
H20 H 0.3136 0.23 0.3299 0.092 Uiso 1 calc . .
C19 C 0.4837(9) 0.1932(7) 0.2396(7) 0.087(2) Uani 1 d . .
H19 H 0.4685 0.1137 0.2715 0.104 Uiso 1 calc . .
C18 C 0.5928(9) 0.2455(7) 0.1578(7) 0.082(2) Uani 1 d . .
H18 H 0.654 0.2021 0.1294 0.098 Uiso 1 calc . .
C17 C 0.6181(7) 0.3615(6) 0.1138(5) 0.0676(16) Uani 1 d . .
H17 H 0.6954 0.397 0.0563 0.081 Uiso 1 calc . .
C14 C 0.6682(7) 0.6089(6) 0.0482(5) 0.0714(17) Uani 1 d . .
H14 H 0.7433 0.5712 0.0231 0.086 Uiso 1 calc . .
C13 C 0.6796(8) 0.7226(7) 0.0175(6) 0.083(2) Uani 1 d . .
H13 H 0.7595 0.7654 -0.0311 0.1 Uiso 1 calc . .
C12 C 0.5699(10) 0.7715(7) 0.0602(7) 0.090(2) Uani 1 d . .
H12 H 0.575 0.8487 0.0441 0.109 Uiso 1 calc . .
C1A C 0.455(3) 0.902(2) 0.459(3) 0.263(7) Uani 0.5 d A -1
O2A O 0.591(3) 0.893(2) 0.451(3) 0.286(6) Uani 0.5 d A -1
C2A C 0.402(3) 0.9990(19) 0.487(3) 0.263(7) Uani 0.5 d A -1
H2A1 H 0.4834 1.0397 0.4865 0.394 Uiso 0.5 calc A -1
H2A2 H 0.3419 1.0521 0.4301 0.394 Uiso 0.5 calc A -1
H2A3 H 0.3461 0.9672 0.5628 0.394 Uiso 0.5 calc A -1
O1A O 0.353(3) 0.845(2) 0.459(2) 0.286(6) Uani 0.5 d A -1
C2B C 0.769(4) 1.033(2) -0.0132(17) 0.263(7) Uani 0.5 d . .
H2B1 H 0.8334 0.989 0.0437 0.394 Uiso 0.5 calc . .
H2B2 H 0.7834 1.1149 -0.042 0.394 Uiso 0.5 calc . .
H2B3 H 0.6703 1.0144 0.0218 0.394 Uiso 0.5 calc . .
C1B C 0.800(3) 1.004(2) -0.113(2) 0.263(7) Uani 0.5 d . .
O2B O 0.922(3) 0.949(2) -0.109(3) 0.286(6) Uani 0.5 d . .
O1B O 0.717(3) 1.061(2) -0.190(2) 0.286(6) Uani 0.5 d . .
O1W O 0.029(4) 0.1322(14) 0.4617(18) 0.279(15) Uani 0.5 d . .
H11W H -0.0081 0.2136 0.421 0.418 Uiso 0.5 d . .
H21W H 0.0068 0.0887 0.421 0.418 Uiso 0.5 d . .

loop_
_atom_site_aniso_label
_atom_site_aniso_U_11
_atom_site_aniso_U_22
_atom_site_aniso_U_33
_atom_site_aniso_U_23
_atom_site_aniso_U_13
_atom_site_aniso_U_12
Zn1 0.0573(5) 0.0654(5) 0.0517(5) -0.0324(4) -0.0014(3) 0.0022(3)
O1 0.069(3) 0.084(3) 0.065(3) -0.039(2) -0.006(2) 0.005(2)
O2 0.070(3) 0.089(3) 0.067(3) -0.041(2) -0.006(2) 0.001(2)
N3 0.061(3) 0.066(3) 0.047(2) -0.032(2) -0.007(2) 0.002(2)
N4 0.060(3) 0.057(3) 0.053(3) -0.022(2) -0.010(2) 0.005(2)
N1 0.062(3) 0.071(3) 0.062(3) -0.036(2) 0.005(2) -0.002(2)
N2 0.055(3) 0.072(3) 0.056(3) -0.034(2) 0.001(2) -0.007(2)
C11 0.078(4) 0.060(3) 0.067(4) -0.032(3) 0.005(3) -0.011(3)
C1 0.080(4) 0.067(4) 0.070(4) -0.026(3) -0.008(3) 0.018(3)
C2 0.073(5) 0.083(5) 0.125(7) -0.032(5) -0.008(5) 0.016(4)
C3 0.079(5) 0.075(5) 0.122(7) -0.056(5) -0.006(5) 0.018(4)
C4 0.086(5) 0.085(5) 0.112(6) -0.071(5) 0.025(4) -0.012(4)
C5 0.055(3) 0.065(3) 0.076(4) -0.039(3) 0.008(3) -0.010(3)
C6 0.060(3) 0.067(3) 0.063(3) -0.038(3) 0.010(3) -0.014(3)
C10 0.073(4) 0.083(4) 0.066(4) -0.038(3) -0.011(3) -0.003(3)
C9 0.093(5) 0.101(5) 0.062(4) -0.020(4) -0.020(4) -0.017(4)
C8 0.121(7) 0.115(6) 0.063(4) -0.052(4) -0.008(4) -0.015(5)
C7 0.097(6) 0.115(6) 0.076(5) -0.066(5) 0.009(4) -0.023(5)
C21 0.053(3) 0.095(4) 0.075(4) -0.055(4) -0.002(3) -0.004(3)
C22 0.091(6) 0.138(7) 0.115(6) -0.059(6) -0.032(5) -0.027(5)
C15 0.059(3) 0.074(3) 0.043(3) -0.031(3) -0.010(2) 0.000(3)
C16 0.051(3) 0.072(3) 0.048(3) -0.034(2) -0.014(2) 0.010(2)
C20 0.087(5) 0.065(4) 0.078(4) -0.035(3) -0.008(3) 0.006(3)
C19 0.099(6) 0.072(4) 0.087(5) -0.038(4) -0.014(4) 0.013(4)
C18 0.084(5) 0.090(5) 0.084(5) -0.054(4) -0.014(4) 0.023(4)
C17 0.061(4) 0.089(4) 0.066(4) -0.048(3) -0.013(3) 0.014(3)
C14 0.063(4) 0.093(5) 0.063(4) -0.044(3) 0.010(3) -0.018(3)
C13 0.077(5) 0.099(5) 0.071(4) -0.039(4) 0.007(3) -0.018(4)
C12 0.114(6) 0.072(4) 0.090(5) -0.039(4) -0.017(4) -0.008(4)
C1A 0.312(15) 0.142(11) 0.249(13) -0.033(9) 0.071(13) -0.121(10)
O2A 0.317(15) 0.198(11) 0.331(13) -0.115(10) 0.013(13) -0.091(10)
C2A 0.312(15) 0.142(11) 0.249(13) -0.033(9) 0.071(13) -0.121(10)
O1A 0.317(15) 0.198(11) 0.331(13) -0.115(10) 0.013(13) -0.091(10)
C2B 0.312(15) 0.142(11) 0.249(13) -0.033(9) 0.071(13) -0.121(10)
C1B 0.312(15) 0.142(11) 0.249(13) -0.033(9) 0.071(13) -0.121(10)
O2B 0.317(15) 0.198(11) 0.331(13) -0.115(10) 0.013(13) -0.091(10)
O1B 0.317(15) 0.198(11) 0.331(13) -0.115(10) 0.013(13) -0.091(10)
O1W 0.56(5) 0.097(11) 0.203(18) -0.090(12) -0.03(2) -0.033(19)

loop_
_atom_type_symbol
_atom_type_description
_atom_type_scat_dispersion_real
_atom_type_scat_dispersion_imag
_atom_type_scat_source
C C 0.0033 0.0016 'International Tables Vol C Tables 4.2.6.8 and 6.1.1.4'
H H 0 0 'International Tables Vol C Tables 4.2.6.8 and 6.1.1.4'
N N 0.0061 0.0033 'International Tables Vol C Tables 4.2.6.8 and 6.1.1.4'
O O 0.0106 0.006 'International Tables Vol C Tables 4.2.6.8 and 6.1.1.4'
Zn Zn 0.2839 1.4301 'International Tables Vol C Tables 4.2.6.8 and 6.1.1.4'

loop_
_geom_angle_atom_site_label_1
_geom_angle_atom_site_label_2
_geom_angle_atom_site_label_3
_geom_angle
N1 Zn1 N2 76.9(2)
N1 Zn1 N3 97.3(2)
N2 Zn1 N3 103.74(19)
N1 Zn1 N4 174.54(17)
N2 Zn1 N4 103.1(2)
N3 Zn1 N4 77.3(2)
N1 Zn1 O1 93.1(2)
N2 Zn1 O1 154.2(2)
N3 Zn1 O1 101.02(19)
N4 Zn1 O1 89.05(19)
N1 Zn1 O2 94.5(2)
N2 Zn1 O2 97.55(18)
N3 Zn1 O2 157.48(18)
N4 Zn1 O2 90.9(2)
O1 Zn1 O2 59.15(18)
N1 Zn1 C21 95.0(2)
N2 Zn1 C21 126.6(2)
N3 Zn1 C21 129.6(2)
N4 Zn1 C21 89.3(2)
O1 Zn1 C21 29.48(19)
O2 Zn1 C21 29.69(19)
C21 O1 Zn1 90.7(4)
C21 O2 Zn1 89.4(4)
C15 N3 C11 116.6(5)
C15 N3 Zn1 115.5(4)
C11 N3 Zn1 127.8(4)
C16 N4 C20 119.6(5)
C16 N4 Zn1 114.6(4)
C20 N4 Zn1 124.6(5)
C5 N1 C1 118.8(6)
C5 N1 Zn1 115.5(4)
C1 N1 Zn1 125.5(5)
C6 N2 C10 119.0(5)
C6 N2 Zn1 116.4(4)
C10 N2 Zn1 124.6(4)
C12 C11 N3 125.3(7)
C12 C11 H11 117.4
N3 C11 H11 117.4
N1 C1 C2 121.2(7)
N1 C1 H1 119.4
C2 C1 H1 119.4
C1 C2 C3 120.4(8)
C1 C2 H2 119.8
C3 C2 H2 119.8
C4 C3 C2 118.3(7)
C4 C3 H3 120.8
C2 C3 H3 120.8
C3 C4 C5 120.9(8)
C3 C4 H4 119.6
C5 C4 H4 119.6
N1 C5 C4 120.4(7)
N1 C5 C6 116.5(5)
C4 C5 C6 123.0(6)
N2 C6 C7 122.0(7)
N2 C6 C5 114.4(5)
C7 C6 C5 123.6(6)
N2 C10 C9 121.2(7)
N2 C10 H10 119.4
C9 C10 H10 119.4
C8 C9 C10 119.1(8)
C8 C9 H9 120.4
C10 C9 H9 120.4
C7 C8 C9 120.1(7)
C7 C8 H8 119.9
C9 C8 H8 119.9
C8 C7 C6 118.5(7)
C8 C7 H7 120.7
C6 C7 H7 120.7
O1 C21 O2 120.6(6)
O1 C21 C22 120.4(7)
O2 C21 C22 119.0(7)
O1 C21 Zn1 59.8(3)
O2 C21 Zn1 60.9(3)
C22 C21 Zn1 176.7(6)
C21 C22 H22A 109.5
C21 C22 H22B 109.5
H22A C22 H22B 109.5
C21 C22 H22C 109.5
H22A C22 H22C 109.5
H22B C22 H22C 109.5
N3 C15 C14 120.6(6)
N3 C15 C16 116.1(5)
C14 C15 C16 123.3(5)
N4 C16 C17 121.4(6)
N4 C16 C15 115.2(5)
C17 C16 C15 123.3(5)
N4 C20 C19 122.4(7)
N4 C20 H20 118.8
C19 C20 H20 118.8
C18 C19 C20 116.3(7)
C18 C19 H19 121.8
C20 C19 H19 121.8
C19 C18 C17 121.8(7)
C19 C18 H18 119.1
C17 C18 H18 119.1
C16 C17 C18 118.3(6)
C16 C17 H17 120.8
C18 C17 H17 120.8
C13 C14 C15 120.5(6)
C13 C14 H14 119.7
C15 C14 H14 119.7
C14 C13 C12 117.1(6)
C14 C13 H13 121.4
C12 C13 H13 121.4
C11 C12 C13 119.7(7)
C11 C12 H12 120.2
C13 C12 H12 120.2
O1A C1A O2A 136.2(17)
O1A C1A C2A 112.5(11)
O2A C1A C2A 111.0(11)
C1A C2A H2A1 109.5
C1A C2A H2A2 109.5
H2A1 C2A H2A2 109.5
C1A C2A H2A3 109.5
H2A1 C2A H2A3 109.5
H2A2 C2A H2A3 109.5
C1B C2B H2B1 109.5
C1B C2B H2B2 109.5
H2B1 C2B H2B2 109.5
C1B C2B H2B3 109.5
H2B1 C2B H2B3 109.5
H2B2 C2B H2B3 109.5
O1B C1B O2B 136(2)
O1B C1B C2B 111.0(11)
O2B C1B C2B 110.8(11)
H11W O1W H21W 109.2

loop_
_geom_bond_atom_site_label_1
_geom_bond_atom_site_label_2
_geom_bond_distance
Zn1 N1 2.065(6)
Zn1 N2 2.077(5)
Zn1 N3 2.083(5)
Zn1 N4 2.119(5)
Zn1 O1 2.164(5)
Zn1 O2 2.187(5)
Zn1 C21 2.503(7)
O1 C21 1.232(8)
O2 C21 1.240(8)
N3 C15 1.316(7)
N3 C11 1.322(8)
N4 C16 1.308(7)
N4 C20 1.316(9)
N1 C5 1.315(8)
N1 C1 1.321(8)
N2 C6 1.315(7)
N2 C10 1.324(8)
C11 C12 1.292(10)
C11 H11 0.93
C1 C2 1.348(10)
C1 H1 0.93
C2 C3 1.386(12)
C2 H2 0.93
C3 C4 1.266(12)
C3 H3 0.93
C4 C5 1.419(9)
C4 H4 0.93
C5 C6 1.442(9)
C6 C7 1.389(9)
C10 C9 1.388(9)
C10 H10 0.93
C9 C8 1.344(11)
C9 H9 0.93
C8 C7 1.342(12)
C8 H8 0.93
C7 H7 0.93
C21 C22 1.507(10)
C22 H22A 0.96
C22 H22B 0.96
C22 H22C 0.96
C15 C14 1.371(8)
C15 C16 1.483(8)
C16 C17 1.337(8)
C20 C19 1.377(10)
C20 H20 0.93
C19 C18 1.323(11)
C19 H19 0.93
C18 C17 1.367(10)
C18 H18 0.93
C17 H17 0.93
C14 C13 1.348(10)
C14 H14 0.93
C13 C12 1.350(10)
C13 H13 0.93
C12 H12 0.93
C1A O1A 1.251(10)
C1A O2A 1.258(10)
C1A C2A 1.510(10)
C2A H2A1 0.96
C2A H2A2 0.96
C2A H2A3 0.96
C2B C1B 1.515(10)
C2B H2B1 0.96
C2B H2B2 0.96
C2B H2B3 0.96
C1B O1B 1.265(10)
C1B O2B 1.282(10)
O1W H11W 0.9942
O1W H21W 0.9956

loop_
_geom_torsion_atom_site_label_1
_geom_torsion_atom_site_label_2
_geom_torsion_atom_site_label_3
_geom_torsion_atom_site_label_4
_geom_torsion
C15 N3 C11 C12 1.9(10)
Zn1 N3 C11 C12 178.2(6)
C5 N1 C1 C2 -0.2(10)
Zn1 N1 C1 C2 174.0(6)
N1 C1 C2 C3 -1.0(12)
C1 C2 C3 C4 2.3(13)
C2 C3 C4 C5 -2.5(12)
C1 N1 C5 C4 0.0(9)
Zn1 N1 C5 C4 -174.7(4)
C1 N1 C5 C6 -179.6(6)
Zn1 N1 C5 C6 5.7(7)
C3 C4 C5 N1 1.5(10)
C3 C4 C5 C6 -179.0(7)
C10 N2 C6 C7 -0.7(9)
Zn1 N2 C6 C7 179.2(5)
C10 N2 C6 C5 -178.7(5)
Zn1 N2 C6 C5 1.2(6)
N1 C5 C6 N2 -4.6(7)
C4 C5 C6 N2 175.9(5)
N1 C5 C6 C7 177.4(6)
C4 C5 C6 C7 -2.1(9)
C6 N2 C10 C9 0.9(9)
Zn1 N2 C10 C9 -179.0(5)
N2 C10 C9 C8 -0.8(11)
C10 C9 C8 C7 0.4(12)
C9 C8 C7 C6 -0.2(12)
N2 C6 C7 C8 0.4(10)
C5 C6 C7 C8 178.1(6)
Zn1 O1 C21 O2 2.2(6)
Zn1 O1 C21 C22 -176.2(7)
Zn1 O2 C21 O1 -2.2(6)
Zn1 O2 C21 C22 176.2(6)
C11 N3 C15 C14 -2.0(8)
Zn1 N3 C15 C14 -178.8(4)
C11 N3 C15 C16 176.3(5)
Zn1 N3 C15 C16 -0.5(6)
C20 N4 C16 C17 1.6(9)
Zn1 N4 C16 C17 -166.4(4)
C20 N4 C16 C15 -179.2(5)
Zn1 N4 C16 C15 12.8(6)
N3 C15 C16 N4 -8.4(7)
C14 C15 C16 N4 169.9(6)
N3 C15 C16 C17 170.8(5)
C14 C15 C16 C17 -10.9(9)
C16 N4 C20 C19 0.8(10)
Zn1 N4 C20 C19 167.6(6)
N4 C20 C19 C18 -2.7(12)
C20 C19 C18 C17 2.3(12)
N4 C16 C17 C18 -2.0(9)
C15 C16 C17 C18 178.9(6)
C19 C18 C17 C16 -0.1(11)
N3 C15 C14 C13 -0.2(10)
C16 C15 C14 C13 -178.4(6)
C15 C14 C13 C12 2.6(11)
N3 C11 C12 C13 0.5(12)
C14 C13 C12 C11 -2.8(12)
